data_7216455
loop_
_publ_author_name
'Wang, Jiahong'
'Zhang, Yu'
'Zhang, Zaichao'
'Xu, Yan'

_publ_section_title
;
 Synthesis and structural characterization of three 3-D aluminogermanates
 with different topologies
;
_journal_issue 23
_journal_name_full CrystEngComm
_journal_page_first 5103
_journal_paper_doi 10.1039/c3ce42585a
_journal_volume 16
_journal_year 2014
_chemical_formula_sum 'C7 H29 Al3 Ge3 N7 Ni O12'
_chemical_formula_weight 760.79
_chemical_name_systematic
; 
 ? 
;
_space_group_IT_number 205
_symmetry_cell_setting cubic
_symmetry_space_group_name_Hall '-P 2ac 2ab 3'
_symmetry_space_group_name_H-M 'P a -3'
_atom_sites_solution_hydrogens geom
_atom_sites_solution_primary direct
_atom_sites_solution_secondary difmap
_audit_creation_method SHELXL-97
_cell_angle_alpha 90.00
_cell_angle_beta 90.00
_cell_angle_gamma 90.00
_cell_formula_units_Z 8
_cell_length_a 16.4699(7)
_cell_length_b 16.4699(7)
_cell_length_c 16.4699(7)
_cell_measurement_reflns_used 9999
_cell_measurement_temperature 293(2)
_cell_measurement_theta_max 25.66
_cell_measurement_theta_min 2.47
_cell_volume 4467.6(3)
_computing_cell_refinement 'SAINT (Bruker, 2005)'
_computing_data_collection 'APEX2 (Bruker, 2005)'
_computing_data_reduction SAINT
_computing_molecular_graphics SHELXTL
_computing_publication_material SHELXTL
_computing_structure_refinement 'SHELXL-97 (Sheldrick, 1997)'
_computing_structure_solution 'SHELXS-97 (Sheldrick, 1990)'
_diffrn_ambient_temperature 293(2)
_diffrn_measured_fraction_theta_full 1.000
_diffrn_measured_fraction_theta_max 1.000
_diffrn_measurement_device_type 'Bruker Apex2 CCD'
_diffrn_measurement_method '\w scans'
_diffrn_radiation_monochromator graphite
_diffrn_radiation_source 'fine-focus sealed tube'
_diffrn_radiation_type MoK\a
_diffrn_radiation_wavelength 0.71073
_diffrn_reflns_av_R_equivalents 0.0717
_diffrn_reflns_av_sigmaI/netI 0.0280
_diffrn_reflns_limit_h_max 20
_diffrn_reflns_limit_h_min -18
_diffrn_reflns_limit_k_max 20
_diffrn_reflns_limit_k_min -20
_diffrn_reflns_limit_l_max 20
_diffrn_reflns_limit_l_min -13
_diffrn_reflns_number 22677
_diffrn_reflns_theta_full 25.94
_diffrn_reflns_theta_max 25.94
_diffrn_reflns_theta_min 2.14
_exptl_absorpt_coefficient_mu 5.018
_exptl_absorpt_correction_T_max 0.5842
_exptl_absorpt_correction_T_min 0.5842
_exptl_absorpt_correction_type multi-scan
_exptl_absorpt_process_details '(SADABS; Sheldrick, 2003)'
_exptl_crystal_colour colorless
_exptl_crystal_density_diffrn 2.262
_exptl_crystal_density_method 'not measured'
_exptl_crystal_description block
_exptl_crystal_F_000 3032
_exptl_crystal_size_max 0.12
_exptl_crystal_size_mid 0.12
_exptl_crystal_size_min 0.12
_refine_diff_density_max 0.721
_refine_diff_density_min -1.749
_refine_diff_density_rms 0.121
_refine_ls_extinction_method none
_refine_ls_goodness_of_fit_ref 1.136
_refine_ls_hydrogen_treatment 'riding model'
_refine_ls_matrix_type full
_refine_ls_number_parameters 115
_refine_ls_number_reflns 1466
_refine_ls_number_restraints 6
_refine_ls_restrained_S_all 1.135
_refine_ls_R_factor_all 0.0500
_refine_ls_R_factor_gt 0.0389
_refine_ls_shift/su_max 0.000
_refine_ls_shift/su_mean 0.000
_refine_ls_structure_factor_coef Fsqd
_refine_ls_weighting_details 'calc w=1/[\s^2^(Fo^2^)+(0.0679P)^2^+12.7126P] where P=(Fo^2^+2Fc^2^)/3'
_refine_ls_weighting_scheme calc
_refine_ls_wR_factor_gt 0.1193
_refine_ls_wR_factor_ref 0.1243
_reflns_number_gt 1216
_reflns_number_total 1466
_reflns_threshold_expression >2sigma(I)
_cod_data_source_file c3ce42585a2.cif
_cod_data_source_block zhp9b
_cod_depositor_comments
;
The following automatic conversions were performed:

'_symmetry_cell_setting' value 'Cubic' changed to 'cubic' according
to
/usr/data/users/saulius/crontab/automatic-downloads/current/RSC/lib/dictionaries/cif_core.dic
dictionary named 'cif_core.dic' version 2.4.2 from 2011-04-26.

Automatic conversion script
Id: cif_fix_values 2281 2013-09-26 08:29:07Z andrius 
;
_cod_database_code 7216455

loop_
_symmetry_equiv_pos_as_xyz
'x, y, z'
'-x+1/2, -y, z+1/2'
'-x, y+1/2, -z+1/2'
'x+1/2, -y+1/2, -z'
'z, x, y'
'z+1/2, -x+1/2, -y'
'-z+1/2, -x, y+1/2'
'-z, x+1/2, -y+1/2'
'y, z, x'
'-y, z+1/2, -x+1/2'
'y+1/2, -z+1/2, -x'
'-y+1/2, -z, x+1/2'
'-x, -y, -z'
'x-1/2, y, -z-1/2'
'x, -y-1/2, z-1/2'
'-x-1/2, y-1/2, z'
'-z, -x, -y'
'-z-1/2, x-1/2, y'
'z-1/2, x, -y-1/2'
'z, -x-1/2, y-1/2'
'-y, -z, -x'
'y, -z-1/2, x-1/2'
'-y-1/2, z-1/2, x'
'y-1/2, z, -x-1/2'

loop_
_atom_site_label
_atom_site_type_symbol
_atom_site_fract_x
_atom_site_fract_y
_atom_site_fract_z
_atom_site_U_iso_or_equiv
_atom_site_adp_type
_atom_site_occupancy
_atom_site_symmetry_multiplicity
_atom_site_calc_flag
_atom_site_refinement_flags
_atom_site_disorder_assembly
_atom_site_disorder_group
Ge1 Ge 0.07764(3) 0.84110(3) 0.06607(3) 0.01567(12) Uani 0.50 1 d P . .
Al1 Al 0.07764(3) 0.84110(3) 0.06607(3) 0.01567(12) Uani 0.50 1 d P . .
Ge2 Ge 0.13863(3) 0.74352(3) -0.08924(3) 0.01608(12) Uani 0.50 1 d P . .
Al2 Al 0.13863(3) 0.74352(3) -0.08924(3) 0.01608(12) Uani 0.50 1 d P . .
Ni1 Ni 0.33410(3) 0.66590(3) 0.16590(3) 0.03110(19) Uani 1 3 d S A .
O1 O 0.08551(16) 0.75740(16) 0.00135(16) 0.0355(7) Uani 1 1 d . . .
O2 O 0.11662(17) 0.81892(17) 0.16238(15) 0.0346(7) Uani 1 1 d . . .
O3 O -0.02420(16) 0.86735(18) 0.07860(15) 0.0343(7) Uani 1 1 d . . .
O4 O 0.21199(18) 0.66782(16) -0.07544(17) 0.0363(7) Uani 1 1 d . . .
N2 N 0.3381(3) 0.6630(3) 0.2952(2) 0.0661(15) Uani 1 1 d . . .
N1 N 0.4594(2) 0.6525(2) 0.1812(2) 0.0434(10) Uani 1 1 d . . .
H1A H 0.4771 0.6111 0.1502 0.052 Uiso 1 1 calc R A .
H1B H 0.4846 0.6980 0.1644 0.052 Uiso 1 1 calc R . .
C1 C 0.4805(3) 0.6369(5) 0.2656(3) 0.079(2) Uani 1 1 d . A .
C2 C 0.4298(6) 0.6796(6) 0.3162(6) 0.049(3) Uani 0.50 1 d P A 1
H2A H 0.4409 0.7372 0.3110 0.059 Uiso 0.50 1 calc PR A 1
H2B H 0.4402 0.6640 0.3721 0.059 Uiso 0.50 1 calc PR A 1
C2A C 0.4108(8) 0.6353(10) 0.3208(7) 0.080(5) Uani 0.50 1 d P A 2
H2AA H 0.4033 0.5795 0.3381 0.096 Uiso 0.50 1 calc PR A 2
H2AB H 0.4256 0.6662 0.3687 0.096 Uiso 0.50 1 calc PR A 2
C3 C 0.4689(8) 0.4689(8) 0.4689(8) 0.190(10) Uani 1 3 d S . .
N3 N 0.5362(17) 0.4605(18) 0.4051(16) 0.158(6) Uani 0.33 1 d PU . .

loop_
_atom_site_aniso_label
_atom_site_aniso_U_11
_atom_site_aniso_U_22
_atom_site_aniso_U_33
_atom_site_aniso_U_23
_atom_site_aniso_U_13
_atom_site_aniso_U_12
Ge1 0.0170(2) 0.0162(2) 0.0138(2) -0.00149(18) 0.00161(19) 0.00003(19)
Al1 0.0170(2) 0.0162(2) 0.0138(2) -0.00149(18) 0.00161(19) 0.00003(19)
Ge2 0.0174(2) 0.0153(2) 0.0156(2) -0.00227(19) -0.00012(18) 0.00169(19)
Al2 0.0174(2) 0.0153(2) 0.0156(2) -0.00227(19) -0.00012(18) 0.00169(19)
Ni1 0.03110(19) 0.03110(19) 0.03110(19) -0.0022(2) 0.0022(2) 0.0022(2)
O1 0.0415(15) 0.0295(13) 0.0356(14) -0.0072(12) 0.0130(12) -0.0035(12)
O2 0.0346(14) 0.0411(15) 0.0281(13) -0.0009(12) -0.0011(11) 0.0073(13)
O3 0.0279(13) 0.0482(16) 0.0267(13) -0.0066(12) 0.0011(11) 0.0051(13)
O4 0.0407(15) 0.0357(14) 0.0324(14) -0.0086(12) -0.0097(12) 0.0135(12)
N2 0.054(3) 0.112(4) 0.031(2) -0.005(2) 0.0084(19) -0.004(3)
N1 0.0318(18) 0.046(2) 0.052(2) 0.0044(18) 0.0018(17) -0.0024(16)
C1 0.048(3) 0.141(6) 0.049(3) 0.028(3) -0.012(3) -0.009(3)
C2 0.064(6) 0.042(5) 0.042(5) -0.007(4) -0.013(5) -0.011(5)
C2A 0.076(8) 0.131(13) 0.032(5) -0.003(7) -0.012(6) 0.021(9)
C3 0.190(10) 0.190(10) 0.190(10) 0.005(10) 0.005(10) 0.005(10)
N3 0.158(9) 0.168(9) 0.148(9) -0.005(7) 0.011(7) 0.000(7)

loop_
_atom_type_symbol
_atom_type_description
_atom_type_scat_dispersion_real
_atom_type_scat_dispersion_imag
_atom_type_scat_source
C C 0.0033 0.0016 'International Tables Vol C Tables 4.2.6.8 and 6.1.1.4'
H H 0.0000 0.0000 'International Tables Vol C Tables 4.2.6.8 and 6.1.1.4'
N N 0.0061 0.0033 'International Tables Vol C Tables 4.2.6.8 and 6.1.1.4'
O O 0.0106 0.0060 'International Tables Vol C Tables 4.2.6.8 and 6.1.1.4'
Al Al 0.0645 0.0514 'International Tables Vol C Tables 4.2.6.8 and 6.1.1.4'
Ni Ni 0.3393 1.1124 'International Tables Vol C Tables 4.2.6.8 and 6.1.1.4'
Ge Ge 0.1547 1.8001 'International Tables Vol C Tables 4.2.6.8 and 6.1.1.4'

loop_
_geom_angle_atom_site_label_1
_geom_angle_atom_site_label_2
_geom_angle_atom_site_label_3
_geom_angle
_geom_angle_site_symmetry_1
_geom_angle_site_symmetry_3
O3 Ge1 O3 110.99(19) . 21_665
O3 Ge1 O1 109.81(13) . .
O3 Ge1 O1 108.57(13) 21_665 .
O3 Ge1 O2 107.29(13) . .
O3 Ge1 O2 109.02(14) 21_665 .
O1 Ge1 O2 111.17(13) . .
O4 Ge2 O1 112.04(13) 8 .
O4 Ge2 O4 107.26(17) 8 .
O1 Ge2 O4 109.17(13) . .
O4 Ge2 O2 108.06(14) 8 21_665
O1 Ge2 O2 107.65(13) . 21_665
O4 Ge2 O2 112.73(14) . 21_665
N1 Ni1 N1 91.56(15) . 7_564
N1 Ni1 N1 91.56(15) . 10_655
N1 Ni1 N1 91.56(15) 7_564 10_655
N1 Ni1 N2 170.32(17) . 7_564
N1 Ni1 N2 81.17(16) 7_564 7_564
N1 Ni1 N2 95.00(18) 10_655 7_564
N1 Ni1 N2 81.17(16) . .
N1 Ni1 N2 95.00(18) 7_564 .
N1 Ni1 N2 170.32(17) 10_655 .
N2 Ni1 N2 93.03(19) 7_564 .
N1 Ni1 N2 95.00(18) . 10_655
N1 Ni1 N2 170.32(17) 7_564 10_655
N1 Ni1 N2 81.17(16) 10_655 10_655
N2 Ni1 N2 93.03(19) 7_564 10_655
N2 Ni1 N2 93.03(19) . 10_655
Ge2 O1 Ge1 131.47(16) . .
Ge1 O2 Al2 128.44(16) . 17_566
Ge1 O2 Ge2 128.44(16) . 17_566
Al2 O2 Ge2 0.00(3) 17_566 17_566
Ge1 O3 Al1 126.74(16) . 17_566
Ge1 O3 Ge1 126.74(16) . 17_566
Al1 O3 Ge1 0.00(3) 17_566 17_566
Al2 O4 Ge2 0.00(3) 11_455 11_455
Al2 O4 Ge2 131.14(17) 11_455 .
Ge2 O4 Ge2 131.14(17) 11_455 .
C2A N2 C2 30.5(8) . .
C2A N2 Ni1 110.3(6) . .
C2 N2 Ni1 104.2(4) . .
C1 N1 Ni1 111.7(3) . .
C1 N1 H1A 109.3 . .
Ni1 N1 H1A 109.3 . .
C1 N1 H1B 109.3 . .
Ni1 N1 H1B 109.3 . .
H1A N1 H1B 107.9 . .
C2 C1 N1 110.1(6) . .
C2 C1 C2A 32.4(7) . .
N1 C1 C2A 114.1(6) . .
C1 C2 N2 111.1(7) . .
C1 C2 H2A 109.4 . .
N2 C2 H2A 109.4 . .
C1 C2 H2B 109.4 . .
N2 C2 H2B 109.4 . .
H2A C2 H2B 108.0 . .
N2 C2A C1 119.7(9) . .
N2 C2A H2AA 107.4 . .
C1 C2A H2AA 107.4 . .
N2 C2A H2AB 107.4 . .
C1 C2A H2AB 107.4 . .
H2AA C2A H2AB 106.9 . .
N3 C3 N3 119.91(14) 9 .
N3 C3 N3 119.91(15) 9 5
N3 C3 N3 119.91(14) . 5
N3 C3 C3 91.7(14) 9 13_666
N3 C3 C3 91.7(14) . 13_666
N3 C3 C3 91.7(14) 5 13_666

loop_
_geom_bond_atom_site_label_1
_geom_bond_atom_site_label_2
_geom_bond_distance
_geom_bond_site_symmetry_2
Ge1 O3 1.744(3) .
Ge1 O3 1.745(3) 21_665
Ge1 O1 1.747(3) .
Ge1 O2 1.750(3) .
Ge2 O4 1.740(3) 8
Ge2 O1 1.745(3) .
Ge2 O4 1.751(3) .
Ge2 O2 1.759(3) 21_665
Ni1 N1 2.091(4) .
Ni1 N1 2.091(3) 7_564
Ni1 N1 2.091(3) 10_655
Ni1 N2 2.132(4) 7_564
Ni1 N2 2.132(4) .
Ni1 N2 2.132(4) 10_655
O2 Al2 1.759(3) 17_566
O2 Ge2 1.759(3) 17_566
O3 Al1 1.745(3) 17_566
O3 Ge1 1.745(3) 17_566
O4 Al2 1.740(3) 11_455
O4 Ge2 1.740(3) 11_455
N2 C2A 1.349(14) .
N2 C2 1.573(11) .
N1 C1 1.455(7) .
N1 H1A 0.9000 .
N1 H1B 0.9000 .
C1 C2 1.375(12) .
C1 C2A 1.464(14) .
C2 H2A 0.9700 .
C2 H2B 0.9700 .
C2A H2AA 0.9700 .
C2A H2AB 0.9700 .
C3 N3 1.53(3) 9
C3 N3 1.53(3) .
C3 N3 1.53(3) 5
C3 C3 1.78(4) 13_666
